data_4106244
loop_
_publ_author_name
'Zhi-Min Chen'
'Qing-Wei Zhang'
'Zhi-Hua Chen'
'Hui Li'
'Yong-Qiang Tu'
'Fu-Min Zhang'
'Jin-Miao Tian'

_publ_section_title
;
 Organocatalytic Asymmetric Halogenation/Semipinacol Rearrangement: Highly
 Efficient Synthesis of Chiral \a-Oxa-Quaternary \b-Haloketones
;
_journal_name_full 'Journal of the American Chemical Society'
_journal_page_first 8818
_journal_page_last 8821
_journal_paper_doi 10.1021/ja201794v
_journal_volume 133
_journal_year 2011
_chemical_absolute_configuration none
_chemical_formula_sum 'C18 H17 Cl O2'
_chemical_formula_weight 300.77
_chemical_name_systematic
; 
 ? 
;
_space_group_IT_number 19
_symmetry_cell_setting orthorhombic
_symmetry_space_group_name_Hall 'P 2ac 2ab'
_symmetry_space_group_name_H-M 'P 21 21 21'
_atom_sites_solution_hydrogens geom
_atom_sites_solution_primary direct
_atom_sites_solution_secondary difmap
_audit_creation_method SHELXL-97
_cell_angle_alpha 90.00
_cell_angle_beta 90.00
_cell_angle_gamma 90.00
_cell_formula_units_Z 4
_cell_length_a 8.420(6)
_cell_length_b 12.337(8)
_cell_length_c 14.455(9)
_cell_measurement_reflns_used 2081
_cell_measurement_temperature 296(2)
_cell_measurement_theta_max 28.40
_cell_measurement_theta_min 2.80
_cell_volume 1501.5(17)
_computing_cell_refinement 'Bruker SAINT'
_computing_data_collection 'Bruker APEX2'
_computing_data_reduction 'Bruker SAINT'
_computing_molecular_graphics 'Bruker SHELXTL'
_computing_publication_material 'Bruker SHELXTL'
_computing_structure_refinement 'SHELXL-97 (Sheldrick, 2008)'
_computing_structure_solution 'SHELXS-97 (Sheldrick, 2008)'
_diffrn_ambient_temperature 296(2)
_diffrn_measured_fraction_theta_full 0.988
_diffrn_measured_fraction_theta_max 0.988
_diffrn_measurement_device_type 'Bruker APEX-II CCD'
_diffrn_measurement_method '\f and \w scans'
_diffrn_radiation_monochromator graphite
_diffrn_radiation_source 'fine-focus sealed tube'
_diffrn_radiation_type MoK\a
_diffrn_radiation_wavelength 0.71073
_diffrn_reflns_av_R_equivalents 0.0480
_diffrn_reflns_av_sigmaI/netI 0.0664
_diffrn_reflns_limit_h_max 9
_diffrn_reflns_limit_h_min -10
_diffrn_reflns_limit_k_max 14
_diffrn_reflns_limit_k_min -14
_diffrn_reflns_limit_l_max 17
_diffrn_reflns_limit_l_min -17
_diffrn_reflns_number 7226
_diffrn_reflns_theta_full 25.49
_diffrn_reflns_theta_max 25.49
_diffrn_reflns_theta_min 2.17
_exptl_absorpt_coefficient_mu 0.256
_exptl_absorpt_correction_T_max 0.9411
_exptl_absorpt_correction_T_min 0.9226
_exptl_absorpt_correction_type multi-scan
_exptl_absorpt_process_details SADABS
_exptl_crystal_colour colorless
_exptl_crystal_density_diffrn 1.331
_exptl_crystal_description block
_exptl_crystal_F_000 632
_exptl_crystal_size_max 0.32
_exptl_crystal_size_mid 0.30
_exptl_crystal_size_min 0.24
_refine_diff_density_max 0.208
_refine_diff_density_min -0.189
_refine_diff_density_rms 0.033
_refine_ls_abs_structure_details 'Flack H D (1983), Acta Cryst. A39, 876-881'
_refine_ls_abs_structure_Flack 0.00(1)
_refine_ls_extinction_coef 0.0066(13)
_refine_ls_extinction_expression Fc^*^=kFc[1+0.001xFc^2^\l^3^/sin(2\q)]^-1/4^
_refine_ls_extinction_method SHELXL
_refine_ls_goodness_of_fit_ref 0.988
_refine_ls_hydrogen_treatment constr
_refine_ls_matrix_type full
_refine_ls_number_parameters 191
_refine_ls_number_reflns 2758
_refine_ls_number_restraints 0
_refine_ls_restrained_S_all 0.988
_refine_ls_R_factor_all 0.0847
_refine_ls_R_factor_gt 0.0514
_refine_ls_shift/su_max 0.000
_refine_ls_shift/su_mean 0.000
_refine_ls_structure_factor_coef Fsqd
_refine_ls_weighting_details 'calc w=1/[\s^2^(Fo^2^)+(0.0311P)^2^+0.0000P] where P=(Fo^2^+2Fc^2^)/3'
_refine_ls_weighting_scheme calc
_refine_ls_wR_factor_gt 0.0784
_refine_ls_wR_factor_ref 0.0875
_reflns_number_gt 1872
_reflns_number_total 2758
_reflns_threshold_expression >2sigma(I)
_cod_data_source_file ja201794v_si_003.cif
_cod_data_source_block p212121
_cod_database_code 4106244

loop_
_symmetry_equiv_pos_as_xyz
'x, y, z'
'-x+1/2, -y, z+1/2'
'-x, y+1/2, -z+1/2'
'x+1/2, -y+1/2, -z'

loop_
_atom_site_label
_atom_site_type_symbol
_atom_site_fract_x
_atom_site_fract_y
_atom_site_fract_z
_atom_site_U_iso_or_equiv
_atom_site_adp_type
_atom_site_occupancy
_atom_site_symmetry_multiplicity
_atom_site_calc_flag
_atom_site_refinement_flags
C1 C 0.2500(4) 0.8891(3) 0.77998(18) 0.0607(10) Uani 1 1 d .
H1A H 0.3448 0.9333 0.7740 0.073 Uiso 1 1 calc R
H1B H 0.2831 0.8156 0.7939 0.073 Uiso 1 1 calc R
C2 C 0.1516(5) 0.9313(3) 0.8585(2) 0.0680(11) Uani 1 1 d .
H2A H 0.2160 0.9361 0.9140 0.082 Uiso 1 1 calc R
H2B H 0.0642 0.8821 0.8706 0.082 Uiso 1 1 calc R
C3 C 0.0881(4) 1.0413(3) 0.8339(2) 0.0627(10) Uani 1 1 d .
H3A H 0.1751 1.0929 0.8322 0.075 Uiso 1 1 calc R
H3B H 0.0141 1.0647 0.8813 0.075 Uiso 1 1 calc R
C4 C 0.0046(3) 1.0409(2) 0.7409(2) 0.0506(8) Uani 1 1 d .
H4 H -0.0247 1.1152 0.7240 0.061 Uiso 1 1 calc R
C5 C 0.1110(4) 0.9927(2) 0.66537(18) 0.0411(8) Uani 1 1 d .
C6 C 0.0152(3) 0.9835(2) 0.5745(2) 0.0422(8) Uani 1 1 d .
C7 C 0.0397(3) 0.8975(2) 0.50268(18) 0.0372(7) Uani 1 1 d .
C8 C -0.0375(4) 0.9128(3) 0.4194(2) 0.0523(9) Uani 1 1 d .
H8 H -0.1016 0.9735 0.4118 0.063 Uiso 1 1 calc R
C9 C -0.0224(4) 0.8412(3) 0.3480(2) 0.0580(9) Uani 1 1 d .
H9 H -0.0745 0.8537 0.2923 0.070 Uiso 1 1 calc R
C10 C 0.0701(4) 0.7508(3) 0.3589(2) 0.0548(9) Uani 1 1 d .
H10 H 0.0809 0.7015 0.3106 0.066 Uiso 1 1 calc R
C11 C 0.1461(4) 0.7332(3) 0.4405(2) 0.0599(10) Uani 1 1 d .
H11 H 0.2087 0.6717 0.4477 0.072 Uiso 1 1 calc R
C12 C 0.1316(4) 0.8060(3) 0.5132(2) 0.0544(9) Uani 1 1 d .
H12 H 0.1837 0.7930 0.5689 0.065 Uiso 1 1 calc R
C13 C 0.2483(4) 1.0679(2) 0.63845(18) 0.0401(7) Uani 1 1 d .
C14 C 0.3925(4) 1.0249(3) 0.61184(19) 0.0528(9) Uani 1 1 d .
H14 H 0.4076 0.9503 0.6144 0.063 Uiso 1 1 calc R
C15 C 0.5145(4) 1.0900(4) 0.5816(2) 0.0686(12) Uani 1 1 d .
H15 H 0.6110 1.0594 0.5644 0.082 Uiso 1 1 calc R
C16 C 0.4939(6) 1.2001(4) 0.5768(2) 0.0757(12) Uani 1 1 d .
H16 H 0.5765 1.2446 0.5572 0.091 Uiso 1 1 calc R
C17 C 0.3522(6) 1.2433(3) 0.6011(2) 0.0723(12) Uani 1 1 d .
H17 H 0.3374 1.3178 0.5966 0.087 Uiso 1 1 calc R
C18 C 0.2296(4) 1.1792(3) 0.6322(2) 0.0568(9) Uani 1 1 d .
H18 H 0.1336 1.2108 0.6491 0.068 Uiso 1 1 calc R
Cl1 Cl -0.17292(10) 0.95896(8) 0.75057(7) 0.0791(3) Uani 1 1 d .
O1 O -0.0779(3) 1.05641(18) 0.55874(14) 0.0613(6) Uani 1 1 d .
O2 O 0.1654(3) 0.88977(15) 0.69342(12) 0.0466(6) Uani 1 1 d .

loop_
_atom_site_aniso_label
_atom_site_aniso_U_11
_atom_site_aniso_U_22
_atom_site_aniso_U_33
_atom_site_aniso_U_23
_atom_site_aniso_U_13
_atom_site_aniso_U_12
C1 0.080(2) 0.068(2) 0.0342(18) 0.0106(16) -0.0090(18) -0.001(2)
C2 0.088(3) 0.083(3) 0.0331(18) 0.0008(18) -0.0024(19) -0.022(2)
C3 0.066(2) 0.076(3) 0.046(2) -0.0180(19) 0.0168(17) -0.018(2)
C4 0.0496(18) 0.0481(18) 0.0540(19) -0.0093(17) 0.0133(17) -0.0103(15)
C5 0.0461(19) 0.045(2) 0.0321(17) -0.0043(15) 0.0011(14) 0.0010(15)
C6 0.0330(18) 0.048(2) 0.0453(18) 0.0020(15) -0.0006(14) -0.0029(15)
C7 0.0338(16) 0.0444(19) 0.0332(16) -0.0011(15) -0.0001(14) -0.0036(15)
C8 0.060(2) 0.051(2) 0.0465(19) 0.0032(17) -0.0062(18) 0.0029(17)
C9 0.071(3) 0.065(2) 0.0374(19) 0.0024(18) -0.0119(18) -0.003(2)
C10 0.060(2) 0.058(2) 0.047(2) -0.0133(18) 0.0001(19) -0.0081(19)
C11 0.063(2) 0.051(2) 0.065(2) -0.0156(19) -0.010(2) 0.0175(18)
C12 0.062(2) 0.057(2) 0.0447(19) -0.0052(17) -0.0163(18) 0.0027(19)
C13 0.0416(19) 0.049(2) 0.0301(16) 0.0023(14) 0.0005(14) -0.0046(16)
C14 0.050(2) 0.069(2) 0.0393(18) 0.0031(17) 0.0017(16) 0.0009(19)
C15 0.045(2) 0.120(4) 0.041(2) -0.001(2) 0.0075(17) -0.011(2)
C16 0.079(3) 0.101(4) 0.047(2) -0.003(2) 0.001(2) -0.049(3)
C17 0.099(3) 0.063(2) 0.055(2) 0.0038(19) 0.002(2) -0.029(3)
C18 0.065(3) 0.052(2) 0.054(2) 0.0027(17) 0.0017(19) 0.0011(19)
Cl1 0.0556(5) 0.1069(7) 0.0748(6) -0.0120(6) 0.0194(5) -0.0225(5)
O1 0.0576(14) 0.0637(15) 0.0625(14) -0.0081(12) -0.0117(12) 0.0245(13)
O2 0.0651(14) 0.0433(12) 0.0313(11) 0.0006(9) -0.0082(11) 0.0021(12)

loop_
_atom_type_symbol
_atom_type_description
_atom_type_scat_dispersion_real
_atom_type_scat_dispersion_imag
_atom_type_scat_source
C C 0.0033 0.0016 'International Tables Vol C Tables 4.2.6.8 and 6.1.1.4'
H H 0.0000 0.0000 'International Tables Vol C Tables 4.2.6.8 and 6.1.1.4'
O O 0.0106 0.0060 'International Tables Vol C Tables 4.2.6.8 and 6.1.1.4'
Cl Cl 0.1484 0.1585 'International Tables Vol C Tables 4.2.6.8 and 6.1.1.4'

loop_
_geom_angle_atom_site_label_1
_geom_angle_atom_site_label_2
_geom_angle_atom_site_label_3
_geom_angle
O2 C1 C2 112.5(3)
O2 C1 H1A 109.1
C2 C1 H1A 109.1
O2 C1 H1B 109.1
C2 C1 H1B 109.1
H1A C1 H1B 107.8
C1 C2 C3 109.4(3)
C1 C2 H2A 109.8
C3 C2 H2A 109.8
C1 C2 H2B 109.8
C3 C2 H2B 109.8
H2A C2 H2B 108.2
C2 C3 C4 111.8(3)
C2 C3 H3A 109.3
C4 C3 H3A 109.3
C2 C3 H3B 109.3
C4 C3 H3B 109.3
H3A C3 H3B 107.9
C3 C4 C5 111.2(2)
C3 C4 Cl1 108.4(2)
C5 C4 Cl1 108.70(19)
C3 C4 H4 109.5
C5 C4 H4 109.5
Cl1 C4 H4 109.5
O2 C5 C4 109.6(2)
O2 C5 C13 111.9(2)
C4 C5 C13 112.7(2)
O2 C5 C6 110.4(2)
C4 C5 C6 109.2(2)
C13 C5 C6 102.9(2)
O1 C6 C7 118.9(3)
O1 C6 C5 116.2(3)
C7 C6 C5 124.7(3)
C12 C7 C8 118.2(3)
C12 C7 C6 125.5(3)
C8 C7 C6 116.3(3)
C9 C8 C7 121.8(3)
C9 C8 H8 119.1
C7 C8 H8 119.1
C8 C9 C10 119.6(3)
C8 C9 H9 120.2
C10 C9 H9 120.2
C11 C10 C9 119.8(3)
C11 C10 H10 120.1
C9 C10 H10 120.1
C10 C11 C12 120.9(3)
C10 C11 H11 119.6
C12 C11 H11 119.6
C7 C12 C11 119.7(3)
C7 C12 H12 120.1
C11 C12 H12 120.1
C14 C13 C18 117.6(3)
C14 C13 C5 120.1(3)
C18 C13 C5 122.1(3)
C15 C14 C13 121.4(3)
C15 C14 H14 119.3
C13 C14 H14 119.3
C16 C15 C14 120.0(4)
C16 C15 H15 120.0
C14 C15 H15 120.0
C17 C16 C15 119.3(4)
C17 C16 H16 120.4
C15 C16 H16 120.4
C16 C17 C18 121.3(4)
C16 C17 H17 119.3
C18 C17 H17 119.3
C17 C18 C13 120.4(3)
C17 C18 H18 119.8
C13 C18 H18 119.8
C5 O2 C1 114.6(2)

loop_
_geom_bond_atom_site_label_1
_geom_bond_atom_site_label_2
_geom_bond_distance
C1 O2 1.440(3)
C1 C2 1.498(4)
C1 H1A 0.9700
C1 H1B 0.9700
C2 C3 1.502(4)
C2 H2A 0.9700
C2 H2B 0.9700
C3 C4 1.518(4)
C3 H3A 0.9700
C3 H3B 0.9700
C4 C5 1.532(4)
C4 Cl1 1.810(3)
C4 H4 0.9800
C5 O2 1.409(3)
C5 C13 1.534(4)
C5 C6 1.545(4)
C6 O1 1.215(3)
C6 C7 1.498(4)
C7 C12 1.378(4)
C7 C8 1.381(4)
C8 C9 1.364(4)
C8 H8 0.9300
C9 C10 1.370(4)
C9 H9 0.9300
C10 C11 1.359(4)
C10 H10 0.9300
C11 C12 1.388(4)
C11 H11 0.9300
C12 H12 0.9300
C13 C14 1.380(4)
C13 C18 1.385(4)
C14 C15 1.375(4)
C14 H14 0.9300
C15 C16 1.370(5)
C15 H15 0.9300
C16 C17 1.353(5)
C16 H16 0.9300
C17 C18 1.376(4)
C17 H17 0.9300
C18 H18 0.9300

loop_
_geom_torsion_atom_site_label_1
_geom_torsion_atom_site_label_2
_geom_torsion_atom_site_label_3
_geom_torsion_atom_site_label_4
_geom_torsion
O2 C1 C2 C3 -53.9(4)
C1 C2 C3 C4 52.0(4)
C2 C3 C4 C5 -52.6(3)
C2 C3 C4 Cl1 66.8(3)
C3 C4 C5 O2 53.4(3)
Cl1 C4 C5 O2 -65.9(3)
C3 C4 C5 C13 -72.0(3)
Cl1 C4 C5 C13 168.75(19)
C3 C4 C5 C6 174.4(2)
Cl1 C4 C5 C6 55.1(3)
O2 C5 C6 O1 157.5(3)
C4 C5 C6 O1 37.0(3)
C13 C5 C6 O1 -82.9(3)
O2 C5 C6 C7 -28.0(4)
C4 C5 C6 C7 -148.5(3)
C13 C5 C6 C7 91.6(3)
O1 C6 C7 C12 -174.9(3)
C5 C6 C7 C12 10.8(5)
O1 C6 C7 C8 5.0(4)
C5 C6 C7 C8 -169.3(3)
C12 C7 C8 C9 -1.3(5)
C6 C7 C8 C9 178.8(3)
C7 C8 C9 C10 0.9(5)
C8 C9 C10 C11 -0.2(5)
C9 C10 C11 C12 -0.1(5)
C8 C7 C12 C11 1.0(5)
C6 C7 C12 C11 -179.1(3)
C10 C11 C12 C7 -0.3(5)
O2 C5 C13 C14 22.9(3)
C4 C5 C13 C14 146.9(3)
C6 C5 C13 C14 -95.6(3)
O2 C5 C13 C18 -162.7(3)
C4 C5 C13 C18 -38.7(4)
C6 C5 C13 C18 78.8(3)
C18 C13 C14 C15 1.1(4)
C5 C13 C14 C15 175.7(3)
C13 C14 C15 C16 -0.4(5)
C14 C15 C16 C17 -0.8(5)
C15 C16 C17 C18 1.4(6)
C16 C17 C18 C13 -0.7(6)
C14 C13 C18 C17 -0.5(5)
C5 C13 C18 C17 -175.1(3)
C4 C5 O2 C1 -57.0(3)
C13 C5 O2 C1 68.8(3)
C6 C5 O2 C1 -177.3(2)
C2 C1 O2 C5 58.9(3)
